data_4023612
loop_
_publ_author_name
'Nicolas Proust'
'Judith C. Gallucci'
'Leo A. Paquette'

_publ_section_title
;
 Neighboring Group Participation by Sulfonamido Nitrogen
;
_journal_name_full 'Journal of Organic Chemistry'
_journal_page_first 6279
_journal_page_last 6282
_journal_paper_doi 10.1021/jo800952m
_journal_volume 73
_journal_year 2008
_chemical_compound_source 'synthesis as described'
_chemical_formula_moiety 'C24 H24 Br2 N2 O4 S2'
_chemical_formula_sum 'C24 H24 Br2 N2 O4 S2'
_chemical_formula_weight 628.39
_chemical_name_common 'Paquette 1639'
_chemical_name_systematic
;
 ?
;
_space_group_IT_number 14
_symmetry_cell_setting monoclinic
_symmetry_Int_Tables_number 14
_symmetry_space_group_name_Hall '-P 2ybc'
_symmetry_space_group_name_H-M 'P 1 21/c 1'
_atom_sites_solution_hydrogens geom
_atom_sites_solution_primary direct
_atom_sites_solution_secondary difmap
_audit_conform_dict_location ftp://ftp.iucr.org/pub/cif_core.dic
_audit_conform_dict_name cif_core.dic
_audit_conform_dict_version 2.3
_audit_creation_date 2008-04-08T14:15:14-00:00
_audit_creation_method 'WinGX routine CIF_UPDATE'
_cell_angle_alpha 90
_cell_angle_beta 111.741(1)
_cell_angle_gamma 90
_cell_formula_units_Z 4
_cell_length_a 13.2395(1)
_cell_length_b 15.6324(1)
_cell_length_c 12.7455(1)
_cell_measurement_reflns_used 5813
_cell_measurement_temperature 150(2)
_cell_measurement_theta_max 27.485
_cell_measurement_theta_min 2.037
_cell_measurement_wavelength 0.71073
_cell_volume 2450.24(3)
_computing_cell_refinement 'HKL Scalepack (Otwinowski & Minor 1997)'
_computing_data_collection 'Collect (Nonius BV, 1997-2000)'
_computing_data_reduction 'HKL Denzo and Scalepack (Otwinowski & Minor 1997)'
_computing_molecular_graphics 'Ortep-3 for Windows (Farrugia, 1997)'
_computing_publication_material 'WinGX publication routines (Farrugia, 1999)'
_computing_structure_refinement 'SHELXL-97 (Sheldrick, 1997)'
_computing_structure_solution 'SHELXS-86 (Sheldrick, 1986)'
_diffrn_ambient_temperature 150(2)
_diffrn_detector 'CCD plate'
_diffrn_detector_area_resol_mean 9
_diffrn_measured_fraction_theta_full 0.999
_diffrn_measured_fraction_theta_max 0.999
_diffrn_measurement_device '95mm CCD camera on \k-goniostat'
_diffrn_measurement_device_type 'Nonius KappaCCD'
_diffrn_measurement_method 'phi and omega scans'
_diffrn_orient_matrix_type 'by Nonius Collect from scalepack cell'
_diffrn_orient_matrix_UB_11 -0.822304E-1
_diffrn_orient_matrix_UB_12 -0.5409E-3
_diffrn_orient_matrix_UB_13 0.193039E-1
_diffrn_orient_matrix_UB_21 0.122453E-1
_diffrn_orient_matrix_UB_22 -0.36424E-1
_diffrn_orient_matrix_UB_23 0.511417E-1
_diffrn_orient_matrix_UB_31 -0.19881E-1
_diffrn_orient_matrix_UB_32 0.61897E-1
_diffrn_orient_matrix_UB_33 0.488444E-1
_diffrn_radiation_monochromator graphite
_diffrn_radiation_probe x-ray
_diffrn_radiation_type MoK\a
_diffrn_radiation_wavelength 0.71073
_diffrn_reflns_av_R_equivalents 0.041
_diffrn_reflns_limit_h_max 17
_diffrn_reflns_limit_h_min -17
_diffrn_reflns_limit_k_max 19
_diffrn_reflns_limit_k_min -20
_diffrn_reflns_limit_l_max 16
_diffrn_reflns_limit_l_min -16
_diffrn_reflns_number 48976
_diffrn_reflns_theta_full 27.49
_diffrn_reflns_theta_max 27.49
_diffrn_reflns_theta_min 2.11
_diffrn_source 'Enraf Nonius FR590'
_exptl_absorpt_coefficient_mu 3.514
_exptl_absorpt_correction_T_max 0.755
_exptl_absorpt_correction_T_min 0.585
_exptl_absorpt_correction_type multi-scan
_exptl_absorpt_process_details 'HKL Scalepack (Otwinowski & Minor, 1997)'
_exptl_crystal_colour colorless
_exptl_crystal_density_diffrn 1.703
_exptl_crystal_density_method 'not measured'
_exptl_crystal_description rod
_exptl_crystal_F_000 1264
_exptl_crystal_size_max 0.27
_exptl_crystal_size_mid 0.23
_exptl_crystal_size_min 0.08
_refine_diff_density_max 0.727
_refine_diff_density_min -0.641
_refine_diff_density_rms 0.063
_refine_ls_extinction_method none
_refine_ls_goodness_of_fit_ref 1.094
_refine_ls_hydrogen_treatment constr
_refine_ls_matrix_type full
_refine_ls_number_parameters 344
_refine_ls_number_reflns 5614
_refine_ls_number_restraints 0
_refine_ls_restrained_S_all 1.094
_refine_ls_R_factor_all 0.0451
_refine_ls_R_factor_gt 0.0334
_refine_ls_shift/su_max 0.003
_refine_ls_shift/su_mean 0
_refine_ls_structure_factor_coef Fsqd
_refine_ls_weighting_details 'w=1/[\s^2^(Fo^2^)+(0.0222P)^2^+2.8831P] where P=(Fo^2^+2Fc^2^)/3'
_refine_ls_weighting_scheme calc
_refine_ls_wR_factor_gt 0.0722
_refine_ls_wR_factor_ref 0.0755
_reflns_number_gt 4701
_reflns_number_total 5614
_reflns_threshold_expression >2sigma(I)
_cod_data_source_file jo800952m-file001.cif
_cod_data_source_block Paquette1639
_cod_original_sg_symbol_H-M 'P 21/c'
_cod_database_code 4023612

loop_
_symmetry_equiv_pos_as_xyz
'x, y, z'
'-x, y+1/2, -z+1/2'
'-x, -y, -z'
'x, -y-1/2, z-1/2'

loop_
_atom_site_label
_atom_site_type_symbol
_atom_site_fract_x
_atom_site_fract_y
_atom_site_fract_z
_atom_site_U_iso_or_equiv
_atom_site_adp_type
_atom_site_occupancy
_atom_site_symmetry_multiplicity
_atom_site_calc_flag
_atom_site_refinement_flags
_atom_site_disorder_assembly
_atom_site_disorder_group
C1 C 0.2523(2) -0.13824(16) 0.8912(2) 0.0233(5) Uani 0.9122(8) 1 d P A 1
H1C1 H 0.2934 -0.1583 0.9691 0.028 Uiso 0.9122(8) 1 calc PR A 1
H2C1 H 0.2152 -0.1886 0.8462 0.028 Uiso 0.9122(8) 1 calc PR A 1
C2 C 0.1662(2) -0.07536(19) 0.8948(2) 0.0254(6) Uani 0.9122(8) 1 d P A 1
H1C2 H 0.1258 -0.104 0.9375 0.03 Uiso 0.9122(8) 1 calc PR A 1
C3 C 0.0813(2) -0.04669(16) 0.7826(2) 0.0226(5) Uani 0.9122(8) 1 d P A 1
H1C3 H 0.1126 0.0011 0.7521 0.027 Uiso 0.9122(8) 1 calc PR A 1
C4 C 0.0438(2) -0.11681(17) 0.6936(2) 0.0239(5) Uani 0.9122(8) 1 d P A 1
H1C4 H 0.0198 -0.1673 0.7252 0.029 Uiso 0.9122(8) 1 calc PR A 1
H2C4 H -0.0187 -0.0962 0.6277 0.029 Uiso 0.9122(8) 1 calc PR A 1
C5 C 0.20448(19) -0.07359(15) 0.64851(19) 0.0215(5) Uani 1 1 d . A .
C6 C 0.1718(2) -0.02054(16) 0.5542(2) 0.0258(5) Uani 1 1 d . . .
H6 H 0.106 -0.0322 0.4925 0.031 Uiso 1 1 calc R . .
C7 C 0.2345(2) 0.04891(16) 0.5499(2) 0.0285(5) Uani 1 1 d . . .
H7 H 0.2128 0.0843 0.4847 0.034 Uiso 1 1 calc R . .
C8 C 0.3290(2) 0.06675(16) 0.6407(2) 0.0288(5) Uani 1 1 d . . .
H8 H 0.3725 0.1142 0.6374 0.035 Uiso 1 1 calc R . .
C9 C 0.3607(2) 0.01584(16) 0.7366(2) 0.0279(5) Uani 1 1 d . . .
H9 H 0.4245 0.0299 0.7995 0.034 Uiso 1 1 calc R . .
C10 C 0.29985(19) -0.05574(15) 0.74127(19) 0.0223(5) Uani 1 1 d . A .
C11 C 0.42949(19) -0.25966(17) 0.8780(2) 0.0265(5) Uani 1 1 d . . .
C12 C 0.4197(2) -0.30975(18) 0.9634(2) 0.0344(6) Uani 1 1 d . . .
H12 H 0.4286 -0.285 1.0344 0.041 Uiso 1 1 calc R . .
C13 C 0.3970(2) -0.39602(18) 0.9447(2) 0.0360(6) Uani 1 1 d . . .
H13 H 0.3908 -0.4304 1.0035 0.043 Uiso 1 1 calc R . .
C14 C 0.3830(2) -0.43329(18) 0.8409(2) 0.0324(6) Uani 1 1 d . . .
C15 C 0.3934(2) -0.38178(18) 0.7563(2) 0.0332(6) Uani 1 1 d . . .
H15 H 0.3847 -0.4064 0.6853 0.04 Uiso 1 1 calc R . .
C16 C 0.4163(2) -0.29572(19) 0.7738(2) 0.0333(6) Uani 1 1 d . . .
H16 H 0.423 -0.2613 0.7153 0.04 Uiso 1 1 calc R . .
C17 C 0.3580(3) -0.52744(19) 0.8212(3) 0.0442(7) Uani 1 1 d . . .
H17A H 0.2842 -0.5348 0.7652 0.066 Uiso 1 1 calc R . .
H17B H 0.3633 -0.5547 0.8923 0.066 Uiso 1 1 calc R . .
H17C H 0.4102 -0.554 0.7933 0.066 Uiso 1 1 calc R . .
C18 C 0.00813(19) -0.23208(15) 0.47051(19) 0.0243(5) Uani 1 1 d . . .
C19 C 0.0057(2) -0.18974(16) 0.3736(2) 0.0279(5) Uani 1 1 d . . .
H19 H 0.0682 -0.1607 0.3723 0.033 Uiso 1 1 calc R . .
C20 C -0.0897(2) -0.19063(16) 0.2791(2) 0.0323(6) Uani 1 1 d . . .
H20 H -0.0922 -0.1613 0.2129 0.039 Uiso 1 1 calc R . .
C21 C -0.1820(2) -0.23344(17) 0.2786(2) 0.0331(6) Uani 1 1 d . . .
C22 C -0.1773(2) -0.27531(18) 0.3763(2) 0.0370(6) Uani 1 1 d . . .
H22 H -0.2396 -0.3046 0.3776 0.044 Uiso 1 1 calc R . .
C23 C -0.0825(2) -0.27501(17) 0.4722(2) 0.0332(6) Uani 1 1 d . . .
H23 H -0.0801 -0.3042 0.5385 0.04 Uiso 1 1 calc R . .
C24 C -0.2845(3) -0.2353(2) 0.1737(3) 0.0499(8) Uani 1 1 d . . .
H24A H -0.3132 -0.1771 0.1555 0.075 Uiso 1 1 calc R . .
H24B H -0.3388 -0.2717 0.1871 0.075 Uiso 1 1 calc R . .
H24C H -0.2679 -0.2584 0.1104 0.075 Uiso 1 1 calc R . .
Br1 Br 0.23778(3) 0.02482(2) 0.98367(2) 0.04086(10) Uani 0.9122(8) 1 d P A 1
Br2 Br -0.04722(2) -0.00404(2) 0.80672(3) 0.03790(9) Uani 0.9122(8) 1 d P A 1
C1A C 0.306(2) -0.0657(19) 0.933(2) 0.028(6) Uiso 0.0878(8) 1 d P A 2
H3C1 H 0.3556 -0.017 0.9659 0.033 Uiso 0.0878(8) 1 calc PR A 2
H4C1 H 0.3139 -0.1078 0.9936 0.033 Uiso 0.0878(8) 1 calc PR A 2
C2A C 0.186(2) -0.034(2) 0.878(3) 0.027(7) Uiso 0.0878(8) 1 d P A 2
H2C2 H 0.1811 0.0089 0.8188 0.032 Uiso 0.0878(8) 1 calc PR A 2
C3A C 0.106(2) -0.1043(19) 0.827(2) 0.027(6) Uiso 0.0878(8) 1 d P A 2
H2C3 H 0.0911 -0.1311 0.8912 0.032 Uiso 0.0878(8) 1 calc PR A 2
C4A C 0.137(2) -0.1788(16) 0.766(2) 0.020(5) Uiso 0.0878(8) 1 d P A 2
H3C4 H 0.2111 -0.2004 0.8113 0.024 Uiso 0.0878(8) 1 calc PR A 2
H4C4 H 0.0849 -0.2265 0.7519 0.024 Uiso 0.0878(8) 1 calc PR A 2
Br1A Br 0.1482(3) 0.0193(2) 0.9934(3) 0.0447(11) Uani 0.0878(8) 1 d P A 2
Br2A Br -0.0339(3) -0.0587(2) 0.7260(3) 0.0410(10) Uani 0.0878(8) 1 d P A 2
N1 N 0.33124(16) -0.10466(13) 0.84299(16) 0.0255(4) Uani 1 1 d . . .
N2 N 0.13489(16) -0.14155(13) 0.65710(16) 0.0247(4) Uani 1 1 d . . .
O1 O 0.51541(15) -0.12050(13) 0.83474(17) 0.0424(5) Uani 1 1 d . . .
O2 O 0.49159(15) -0.13356(12) 1.01856(15) 0.0387(5) Uani 1 1 d . . .
O3 O 0.21896(15) -0.23362(12) 0.55828(16) 0.0359(4) Uani 1 1 d . . .
O4 O 0.11420(16) -0.29726(11) 0.66656(15) 0.0374(5) Uani 1 1 d . . .
S1 S 0.45354(5) -0.14893(4) 0.89927(5) 0.02991(15) Uani 1 1 d . A .
S2 S 0.12846(5) -0.23286(4) 0.59270(5) 0.02641(14) Uani 1 1 d . A .

loop_
_atom_site_aniso_label
_atom_site_aniso_U_11
_atom_site_aniso_U_22
_atom_site_aniso_U_33
_atom_site_aniso_U_23
_atom_site_aniso_U_13
_atom_site_aniso_U_12
C1 0.0246(13) 0.0235(13) 0.0211(12) 0.0050(10) 0.0076(10) 0.0006(11)
C2 0.0297(15) 0.0214(14) 0.0249(14) -0.0017(11) 0.0098(12) -0.0010(12)
C3 0.0219(13) 0.0197(13) 0.0276(13) 0.0000(10) 0.0110(11) 0.0025(10)
C4 0.0191(12) 0.0240(13) 0.0278(13) -0.0011(11) 0.0076(10) -0.0008(10)
C5 0.0230(11) 0.0192(11) 0.0224(11) -0.0013(9) 0.0087(9) -0.0023(9)
C6 0.0222(11) 0.0299(13) 0.0230(12) 0.0004(10) 0.0056(10) 0.0006(10)
C7 0.0293(13) 0.0284(13) 0.0277(13) 0.0076(10) 0.0104(11) 0.0013(10)
C8 0.0274(13) 0.0228(13) 0.0363(14) 0.0037(11) 0.0119(11) -0.0040(10)
C9 0.0231(12) 0.0276(13) 0.0285(13) -0.0022(10) 0.0042(10) -0.0054(10)
C10 0.0231(12) 0.0210(12) 0.0223(11) 0.0018(9) 0.0076(10) 0.0011(9)
C11 0.0194(11) 0.0338(14) 0.0239(12) 0.0049(10) 0.0053(10) 0.0060(10)
C12 0.0426(16) 0.0367(15) 0.0272(13) -0.0004(11) 0.0167(12) 0.0045(12)
C13 0.0461(16) 0.0366(15) 0.0323(14) 0.0032(12) 0.0225(13) 0.0018(13)
C14 0.0206(12) 0.0356(15) 0.0393(15) -0.0035(12) 0.0092(11) 0.0056(11)
C15 0.0274(13) 0.0469(17) 0.0227(12) -0.0023(12) 0.0062(11) 0.0103(12)
C16 0.0271(13) 0.0465(17) 0.0240(12) 0.0072(12) 0.0068(10) 0.0093(12)
C17 0.0422(17) 0.0380(16) 0.0524(18) -0.0098(14) 0.0175(15) 0.0002(13)
C18 0.0274(12) 0.0197(12) 0.0205(11) -0.0031(9) 0.0027(10) 0.0007(10)
C19 0.0333(13) 0.0237(12) 0.0261(12) -0.0044(10) 0.0103(11) -0.0013(10)
C20 0.0479(16) 0.0246(13) 0.0204(12) -0.0005(10) 0.0080(11) 0.0066(12)
C21 0.0319(14) 0.0258(13) 0.0307(13) -0.0062(11) -0.0010(11) 0.0042(11)
C22 0.0314(14) 0.0351(15) 0.0380(15) -0.0004(12) 0.0052(12) -0.0066(12)
C23 0.0352(14) 0.0323(14) 0.0278(13) 0.0005(11) 0.0068(11) -0.0055(11)
C24 0.0445(18) 0.0430(18) 0.0406(17) -0.0046(14) -0.0093(14) 0.0037(14)
Br1 0.0543(2) 0.02892(16) 0.02823(15) -0.00767(12) 0.00227(14) 0.00046(14)
Br2 0.03225(16) 0.03612(17) 0.05042(19) -0.00108(14) 0.02123(14) 0.00893(13)
Br1A 0.062(3) 0.044(2) 0.0315(17) -0.0022(14) 0.0215(16) 0.0128(17)
Br2A 0.0278(16) 0.054(2) 0.0394(18) 0.0121(15) 0.0103(13) 0.0094(14)
N1 0.0207(10) 0.0288(11) 0.0247(10) 0.0076(9) 0.0055(8) 0.0021(8)
N2 0.0261(10) 0.0224(10) 0.0251(10) -0.0040(8) 0.0091(9) -0.0077(8)
O1 0.0245(10) 0.0483(12) 0.0531(12) 0.0162(10) 0.0128(9) 0.0001(9)
O2 0.0331(10) 0.0392(11) 0.0276(10) 0.0019(8) -0.0075(8) -0.0021(8)
O3 0.0316(10) 0.0335(10) 0.0389(10) -0.0089(8) 0.0090(8) 0.0045(8)
O4 0.0443(11) 0.0238(9) 0.0342(10) 0.0065(8) 0.0029(9) -0.0041(8)
S1 0.0206(3) 0.0336(4) 0.0296(3) 0.0067(3) 0.0023(3) 0.0002(3)
S2 0.0267(3) 0.0190(3) 0.0261(3) -0.0007(2) 0.0012(2) 0.0001(2)

loop_
_atom_type_symbol
_atom_type_description
_atom_type_scat_dispersion_real
_atom_type_scat_dispersion_imag
_atom_type_scat_source
C C 0.0033 0.0016 'International Tables Vol C Tables 4.2.6.8 and 6.1.1.4'
H H 0 0 'International Tables Vol C Tables 4.2.6.8 and 6.1.1.4'
Br Br -0.2901 2.4595 'International Tables Vol C Tables 4.2.6.8 and 6.1.1.4'
N N 0.0061 0.0033 'International Tables Vol C Tables 4.2.6.8 and 6.1.1.4'
O O 0.0106 0.006 'International Tables Vol C Tables 4.2.6.8 and 6.1.1.4'
S S 0.1246 0.1234 'International Tables Vol C Tables 4.2.6.8 and 6.1.1.4'

loop_
_geom_angle_atom_site_label_1
_geom_angle_atom_site_label_2
_geom_angle_atom_site_label_3
_geom_angle
_geom_angle_site_symmetry_1
_geom_angle_site_symmetry_3
_geom_angle_publ_flag
N1 C1 C2 115.7(2) . . ?
N1 C1 H1C1 108.4 . . ?
C2 C1 H1C1 108.4 . . ?
N1 C1 H2C1 108.4 . . ?
C2 C1 H2C1 108.4 . . ?
H1C1 C1 H2C1 107.4 . . ?
C1 C2 C3 117.6(2) . . ?
C1 C2 Br1 109.10(19) . . ?
C3 C2 Br1 109.79(19) . . ?
C1 C2 H1C2 106.6 . . ?
C3 C2 H1C2 106.6 . . ?
Br1 C2 H1C2 106.6 . . ?
C4 C3 C2 114.3(2) . . ?
C4 C3 Br2 107.50(17) . . ?
C2 C3 Br2 109.59(17) . . ?
C4 C3 H1C3 108.4 . . ?
C2 C3 H1C3 108.4 . . ?
Br2 C3 H1C3 108.4 . . ?
N2 C4 C3 109.9(2) . . ?
N2 C4 H1C4 109.7 . . ?
C3 C4 H1C4 109.7 . . ?
N2 C4 H2C4 109.7 . . ?
C3 C4 H2C4 109.7 . . ?
H1C4 C4 H2C4 108.2 . . ?
C6 C5 C10 120.3(2) . . ?
C6 C5 N2 120.2(2) . . ?
C10 C5 N2 119.1(2) . . ?
C7 C6 C5 120.3(2) . . ?
C7 C6 H6 119.9 . . ?
C5 C6 H6 119.9 . . ?
C6 C7 C8 119.8(2) . . ?
C6 C7 H7 120.1 . . ?
C8 C7 H7 120.1 . . ?
C7 C8 C9 120.5(2) . . ?
C7 C8 H8 119.8 . . ?
C9 C8 H8 119.8 . . ?
C8 C9 C10 120.5(2) . . ?
C8 C9 H9 119.8 . . ?
C10 C9 H9 119.8 . . ?
C9 C10 C5 118.6(2) . . ?
C9 C10 N1 119.4(2) . . ?
C5 C10 N1 121.8(2) . . ?
C12 C11 C16 120.3(3) . . ?
C12 C11 S1 119.9(2) . . ?
C16 C11 S1 119.7(2) . . ?
C13 C12 C11 119.6(2) . . ?
C13 C12 H12 120.2 . . ?
C11 C12 H12 120.2 . . ?
C12 C13 C14 121.0(3) . . ?
C12 C13 H13 119.5 . . ?
C14 C13 H13 119.5 . . ?
C15 C14 C13 118.5(3) . . ?
C15 C14 C17 120.9(3) . . ?
C13 C14 C17 120.6(3) . . ?
C16 C15 C14 121.2(2) . . ?
C16 C15 H15 119.4 . . ?
C14 C15 H15 119.4 . . ?
C15 C16 C11 119.5(2) . . ?
C15 C16 H16 120.3 . . ?
C11 C16 H16 120.3 . . ?
C14 C17 H17A 109.5 . . ?
C14 C17 H17B 109.5 . . ?
H17A C17 H17B 109.5 . . ?
C14 C17 H17C 109.5 . . ?
H17A C17 H17C 109.5 . . ?
H17B C17 H17C 109.5 . . ?
C23 C18 C19 120.7(2) . . ?
C23 C18 S2 119.18(19) . . ?
C19 C18 S2 120.16(19) . . ?
C20 C19 C18 118.8(2) . . ?
C20 C19 H19 120.6 . . ?
C18 C19 H19 120.6 . . ?
C19 C20 C21 121.6(2) . . ?
C19 C20 H20 119.2 . . ?
C21 C20 H20 119.2 . . ?
C22 C21 C20 118.4(2) . . ?
C22 C21 C24 120.8(3) . . ?
C20 C21 C24 120.8(3) . . ?
C21 C22 C23 120.9(3) . . ?
C21 C22 H22 119.5 . . ?
C23 C22 H22 119.5 . . ?
C18 C23 C22 119.6(2) . . ?
C18 C23 H23 120.2 . . ?
C22 C23 H23 120.2 . . ?
C21 C24 H24A 109.5 . . ?
C21 C24 H24B 109.5 . . ?
H24A C24 H24B 109.5 . . ?
C21 C24 H24C 109.5 . . ?
H24A C24 H24C 109.5 . . ?
H24B C24 H24C 109.5 . . ?
N1 C1A C2A 106(2) . . ?
N1 C1A H3C1 110.6 . . ?
C2A C1A H3C1 110.6 . . ?
N1 C1A H4C1 110.6 . . ?
C2A C1A H4C1 110.6 . . ?
H3C1 C1A H4C1 108.7 . . ?
C3A C2A C1A 114(3) . . ?
C3A C2A Br1A 108(2) . . ?
C1A C2A Br1A 108.1(19) . . ?
C3A C2A H2C2 108.9 . . ?
C1A C2A H2C2 108.9 . . ?
Br1A C2A H2C2 108.9 . . ?
C2A C3A C4A 119(2) . . ?
C2A C3A Br2A 112(2) . . ?
C4A C3A Br2A 108.1(18) . . ?
C2A C3A H2C3 105.6 . . ?
C4A C3A H2C3 105.6 . . ?
Br2A C3A H2C3 105.6 . . ?
N2 C4A C3A 104.9(19) . . ?
N2 C4A H3C4 110.8 . . ?
C3A C4A H3C4 110.8 . . ?
N2 C4A H4C4 110.8 . . ?
C3A C4A H4C4 110.8 . . ?
H3C4 C4A H4C4 108.8 . . ?
C10 N1 C1A 114.9(12) . . ?
C10 N1 C1 123.37(19) . . ?
C1A N1 C1 54.4(12) . . ?
C10 N1 S1 121.66(16) . . ?
C1A N1 S1 107.9(11) . . ?
C1 N1 S1 113.33(15) . . ?
C5 N2 C4A 124.4(10) . . ?
C5 N2 C4 116.51(19) . . ?
C4A N2 C4 63.6(10) . . ?
C5 N2 S2 121.57(16) . . ?
C4A N2 S2 96.0(10) . . ?
C4 N2 S2 118.99(16) . . ?
O1 S1 O2 120.45(12) . . ?
O1 S1 N1 107.27(11) . . ?
O2 S1 N1 106.96(11) . . ?
O1 S1 C11 109.04(12) . . ?
O2 S1 C11 107.46(12) . . ?
N1 S1 C11 104.55(11) . . ?
O3 S2 O4 121.79(12) . . ?
O3 S2 N2 105.64(11) . . ?
O4 S2 N2 106.14(11) . . ?
O3 S2 C18 108.42(11) . . ?
O4 S2 C18 106.71(11) . . ?
N2 S2 C18 107.40(11) . . ?

loop_
_geom_bond_atom_site_label_1
_geom_bond_atom_site_label_2
_geom_bond_distance
_geom_bond_site_symmetry_2
_geom_bond_publ_flag
C1 N1 1.491(3) . ?
C1 C2 1.519(4) . ?
C1 H1C1 0.99 . ?
C1 H2C1 0.99 . ?
C2 C3 1.523(4) . ?
C2 Br1 1.959(3) . ?
C2 H1C2 1 . ?
C3 C4 1.522(4) . ?
C3 Br2 1.955(2) . ?
C3 H1C3 1 . ?
C4 N2 1.495(3) . ?
C4 H1C4 0.99 . ?
C4 H2C4 0.99 . ?
C5 C6 1.391(3) . ?
C5 C10 1.402(3) . ?
C5 N2 1.437(3) . ?
C6 C7 1.380(3) . ?
C6 H6 0.95 . ?
C7 C8 1.382(4) . ?
C7 H7 0.95 . ?
C8 C9 1.387(3) . ?
C8 H8 0.95 . ?
C9 C10 1.393(3) . ?
C9 H9 0.95 . ?
C10 N1 1.428(3) . ?
C11 C12 1.385(4) . ?
C11 C16 1.393(4) . ?
C11 S1 1.763(3) . ?
C12 C13 1.383(4) . ?
C12 H12 0.95 . ?
C13 C14 1.394(4) . ?
C13 H13 0.95 . ?
C14 C15 1.393(4) . ?
C14 C17 1.509(4) . ?
C15 C16 1.379(4) . ?
C15 H15 0.95 . ?
C16 H16 0.95 . ?
C17 H17A 0.98 . ?
C17 H17B 0.98 . ?
C17 H17C 0.98 . ?
C18 C23 1.382(4) . ?
C18 C19 1.391(3) . ?
C18 S2 1.768(2) . ?
C19 C20 1.386(4) . ?
C19 H19 0.95 . ?
C20 C21 1.391(4) . ?
C20 H20 0.95 . ?
C21 C22 1.387(4) . ?
C21 C24 1.512(4) . ?
C22 C23 1.390(4) . ?
C22 H22 0.95 . ?
C23 H23 0.95 . ?
C24 H24A 0.98 . ?
C24 H24B 0.98 . ?
C24 H24C 0.98 . ?
C1A N1 1.44(3) . ?
C1A C2A 1.56(4) . ?
C1A H3C1 0.99 . ?
C1A H4C1 0.99 . ?
C2A C3A 1.50(4) . ?
C2A Br1A 1.91(3) . ?
C2A H2C2 1 . ?
C3A C4A 1.54(4) . ?
C3A Br2A 1.95(3) . ?
C3A H2C3 1 . ?
C4A N2 1.49(2) . ?
C4A H3C4 0.99 . ?
C4A H4C4 0.99 . ?
N1 S1 1.660(2) . ?
N2 S2 1.633(2) . ?
O1 S1 1.430(2) . ?
O2 S1 1.4337(19) . ?
O3 S2 1.4205(19) . ?
O4 S2 1.4376(19) . ?

loop_
_geom_torsion_atom_site_label_1
_geom_torsion_atom_site_label_2
_geom_torsion_atom_site_label_3
_geom_torsion_atom_site_label_4
_geom_torsion
_geom_torsion_site_symmetry_1
_geom_torsion_site_symmetry_2
_geom_torsion_site_symmetry_3
_geom_torsion_site_symmetry_4
_geom_torsion_publ_flag
N1 C1 C2 C3 67.6(3) . . . . ?
N1 C1 C2 Br1 -58.3(3) . . . . ?
C1 C2 C3 C4 37.8(3) . . . . ?
Br1 C2 C3 C4 163.29(18) . . . . ?
C1 C2 C3 Br2 158.5(2) . . . . ?
Br1 C2 C3 Br2 -76.0(2) . . . . ?
C2 C3 C4 N2 -67.8(3) . . . . ?
Br2 C3 C4 N2 170.33(16) . . . . ?
C10 C5 C6 C7 1.7(4) . . . . ?
N2 C5 C6 C7 174.8(2) . . . . ?
C5 C6 C7 C8 -1.4(4) . . . . ?
C6 C7 C8 C9 -0.6(4) . . . . ?
C7 C8 C9 C10 2.2(4) . . . . ?
C8 C9 C10 C5 -1.8(4) . . . . ?
C8 C9 C10 N1 -176.9(2) . . . . ?
C6 C5 C10 C9 -0.1(4) . . . . ?
N2 C5 C10 C9 -173.3(2) . . . . ?
C6 C5 C10 N1 174.8(2) . . . . ?
N2 C5 C10 N1 1.7(3) . . . . ?
C16 C11 C12 C13 0.1(4) . . . . ?
S1 C11 C12 C13 177.7(2) . . . . ?
C11 C12 C13 C14 -0.5(4) . . . . ?
C12 C13 C14 C15 0.6(4) . . . . ?
C12 C13 C14 C17 -179.9(3) . . . . ?
C13 C14 C15 C16 -0.5(4) . . . . ?
C17 C14 C15 C16 -180.0(2) . . . . ?
C14 C15 C16 C11 0.2(4) . . . . ?
C12 C11 C16 C15 0.0(4) . . . . ?
S1 C11 C16 C15 -177.56(19) . . . . ?
C23 C18 C19 C20 0.7(4) . . . . ?
S2 C18 C19 C20 179.71(19) . . . . ?
C18 C19 C20 C21 -0.7(4) . . . . ?
C19 C20 C21 C22 0.6(4) . . . . ?
C19 C20 C21 C24 -178.6(2) . . . . ?
C20 C21 C22 C23 -0.4(4) . . . . ?
C24 C21 C22 C23 178.8(3) . . . . ?
C19 C18 C23 C22 -0.5(4) . . . . ?
S2 C18 C23 C22 -179.5(2) . . . . ?
C21 C22 C23 C18 0.3(4) . . . . ?
N1 C1A C2A C3A 61(3) . . . . ?
N1 C1A C2A Br1A -179.4(17) . . . . ?
C1A C2A C3A C4A -37(4) . . . . ?
Br1A C2A C3A C4A -157(2) . . . . ?
C1A C2A C3A Br2A -164(2) . . . . ?
Br1A C2A C3A Br2A 75(2) . . . . ?
C2A C3A C4A N2 -74(3) . . . . ?
Br2A C3A C4A N2 55(2) . . . . ?
C9 C10 N1 C1A 75.0(13) . . . . ?
C5 C10 N1 C1A -99.9(13) . . . . ?
C9 C10 N1 C1 137.4(2) . . . . ?
C5 C10 N1 C1 -37.5(3) . . . . ?
C9 C10 N1 S1 -58.1(3) . . . . ?
C5 C10 N1 S1 126.9(2) . . . . ?
C2A C1A N1 C10 47(2) . . . . ?
C2A C1A N1 C1 -67(2) . . . . ?
C2A C1A N1 S1 -173.7(18) . . . . ?
C2 C1 N1 C10 -45.6(3) . . . . ?
C2 C1 N1 C1A 53.0(14) . . . . ?
C2 C1 N1 S1 148.83(19) . . . . ?
C6 C5 N2 C4A -154.6(12) . . . . ?
C10 C5 N2 C4A 18.6(12) . . . . ?
C6 C5 N2 C4 -79.7(3) . . . . ?
C10 C5 N2 C4 93.5(3) . . . . ?
C6 C5 N2 S2 80.7(3) . . . . ?
C10 C5 N2 S2 -106.1(2) . . . . ?
C3A C4A N2 C5 63(2) . . . . ?
C3A C4A N2 C4 -42.4(15) . . . . ?
C3A C4A N2 S2 -161.8(16) . . . . ?
C3 C4 N2 C5 -37.4(3) . . . . ?
C3 C4 N2 C4A 79.9(11) . . . . ?
C3 C4 N2 S2 161.72(17) . . . . ?
C10 N1 S1 O1 5.9(2) . . . . ?
C1A N1 S1 O1 -130.1(12) . . . . ?
C1 N1 S1 O1 171.74(18) . . . . ?
C10 N1 S1 O2 136.41(19) . . . . ?
C1A N1 S1 O2 0.5(12) . . . . ?
C1 N1 S1 O2 -57.7(2) . . . . ?
C10 N1 S1 C11 -109.8(2) . . . . ?
C1A N1 S1 C11 114.2(12) . . . . ?
C1 N1 S1 C11 56.04(19) . . . . ?
C12 C11 S1 O1 149.4(2) . . . . ?
C16 C11 S1 O1 -33.0(2) . . . . ?
C12 C11 S1 O2 17.3(2) . . . . ?
C16 C11 S1 O2 -165.2(2) . . . . ?
C12 C11 S1 N1 -96.1(2) . . . . ?
C16 C11 S1 N1 81.4(2) . . . . ?
C5 N2 S2 O3 13.8(2) . . . . ?
C4A N2 S2 O3 -123.2(10) . . . . ?
C4 N2 S2 O3 173.76(18) . . . . ?
C5 N2 S2 O4 144.42(18) . . . . ?
C4A N2 S2 O4 7.4(10) . . . . ?
C4 N2 S2 O4 -55.7(2) . . . . ?
C5 N2 S2 C18 -101.7(2) . . . . ?
C4A N2 S2 C18 121.3(10) . . . . ?
C4 N2 S2 C18 58.2(2) . . . . ?
C23 C18 S2 O3 145.6(2) . . . . ?
C19 C18 S2 O3 -33.5(2) . . . . ?
C23 C18 S2 O4 12.7(2) . . . . ?
C19 C18 S2 O4 -166.32(19) . . . . ?
C23 C18 S2 N2 -100.7(2) . . . . ?
C19 C18 S2 N2 80.2(2) . . . . ?
